data_4512695
loop_
_publ_author_name
'Berryman, Orion B.'
'Johnson, 2nd, Charles A'
'Vonnegut, Chris L.'
'Fajardo, Kevin A.'
'Zakharov, Lev N.'
'Johnson, Darren W.'
'Haley, Michael M.'

_publ_section_title
;
 Solid-State Examination of Conformationally Diverse Sulfonamide Receptors
 Based on Bis(2-anilinoethynyl)pyridine, -Bipyridine, and -Thiophene.
;
_journal_issue 3
_journal_name_full 'Crystal growth &amp; design'
_journal_page_first 1502
_journal_page_last 1511
_journal_paper_doi 10.1021/cg5018856
_journal_volume 15
_journal_year 2015
_chemical_formula_sum 'C43 H44 B F4 N3 O4 S2'
_chemical_formula_weight 817.74
_chemical_name_systematic
; 
 ? 
;
_space_group_IT_number 2
_symmetry_cell_setting triclinic
_symmetry_space_group_name_Hall '-P 1'
_symmetry_space_group_name_H-M 'P -1'
_atom_sites_solution_hydrogens geom
_atom_sites_solution_primary direct
_atom_sites_solution_secondary difmap
_audit_creation_method SHELXTL
_cell_angle_alpha 105.643(2)
_cell_angle_beta 109.855(2)
_cell_angle_gamma 98.858(3)
_cell_formula_units_Z 2
_cell_length_a 11.6480(18)
_cell_length_b 13.432(2)
_cell_length_c 15.472(2)
_cell_measurement_reflns_used 7609
_cell_measurement_temperature 173(2)
_cell_measurement_theta_max 55.88
_cell_measurement_theta_min 5.021
_cell_volume 2110.3(5)
_computing_cell_refinement 'Bruker SMART'
_computing_data_collection 'Bruker SMART'
_computing_data_reduction 'Bruker SAINT'
_computing_molecular_graphics 'Bruker SHELXTL'
_computing_publication_material 'Bruker SHELXTL'
_computing_structure_refinement 'SHELXL-97 (Sheldrick, 1997)'
_computing_structure_solution 'SHELXS-97 (Sheldrick, 1990)'
_diffrn_ambient_temperature 173(2)
_diffrn_measured_fraction_theta_full 0.930
_diffrn_measured_fraction_theta_max 0.930
_diffrn_radiation_monochromator graphite
_diffrn_radiation_source 'fine-focus sealed tube'
_diffrn_radiation_type MoK\a
_diffrn_radiation_wavelength 0.71073
_diffrn_reflns_av_R_equivalents 0.0172
_diffrn_reflns_av_sigmaI/netI 0.0254
_diffrn_reflns_limit_h_max 14
_diffrn_reflns_limit_h_min -15
_diffrn_reflns_limit_k_max 17
_diffrn_reflns_limit_k_min -17
_diffrn_reflns_limit_l_max 20
_diffrn_reflns_limit_l_min -20
_diffrn_reflns_number 18362
_diffrn_reflns_theta_full 27.99
_diffrn_reflns_theta_max 27.99
_diffrn_reflns_theta_min 1.79
_exptl_absorpt_coefficient_mu 0.188
_exptl_absorpt_correction_T_max 0.9814
_exptl_absorpt_correction_T_min 0.9370
_exptl_absorpt_correction_type multi-scan
_exptl_absorpt_process_details SADABS
_exptl_crystal_colour 'pale yellow'
_exptl_crystal_density_diffrn 1.287
_exptl_crystal_density_method 'not measured'
_exptl_crystal_description block
_exptl_crystal_F_000 856
_exptl_crystal_size_max 0.35
_exptl_crystal_size_mid 0.20
_exptl_crystal_size_min 0.10
_refine_diff_density_max 0.856
_refine_diff_density_min -0.436
_refine_diff_density_rms 0.058
_refine_ls_extinction_method none
_refine_ls_goodness_of_fit_ref 1.025
_refine_ls_hydrogen_treatment mixed
_refine_ls_matrix_type full
_refine_ls_number_parameters 526
_refine_ls_number_reflns 9488
_refine_ls_number_restraints 0
_refine_ls_restrained_S_all 1.025
_refine_ls_R_factor_all 0.0604
_refine_ls_R_factor_gt 0.0514
_refine_ls_shift/su_max 0.001
_refine_ls_shift/su_mean 0.000
_refine_ls_structure_factor_coef Fsqd
_refine_ls_weighting_details 'calc w=1/[\s^2^(Fo^2^)+(0.0771P)^2^+1.0959P] where P=(Fo^2^+2Fc^2^)/3'
_refine_ls_weighting_scheme calc
_refine_ls_wR_factor_gt 0.1367
_refine_ls_wR_factor_ref 0.1456
_reflns_number_gt 7991
_reflns_number_total 9488
_reflns_threshold_expression >2sigma(I)
_cod_data_source_file cg5018856_si_002.cif
_cod_data_source_block ob138
_cod_depositor_comments
;
The following automatic conversions were performed:

'_symmetry_cell_setting' value 'Triclinic' changed to 'triclinic'
according to
/usr/data/users/saulius/crontab/automatic-downloads/rss-feeds/ACS/lib/dictionaries/cif_core.dic
dictionary named 'cif_core.dic' version 2.4.2 from 2011-04-26.

Automatic conversion script
Id: cif_fix_values 3008 2015-01-20 13:52:24Z robertas 

 Adding full bibliography for 4512691--4512698.cif.

 Adding full bibliography for 4512691--4512698.cif.
;
_cod_original_cell_volume 2110.4(6)
_cod_original_sg_symbol_H-M P-1
_cod_database_code 4512695

loop_
_symmetry_equiv_pos_as_xyz
'x, y, z'
'-x, -y, -z'

loop_
_atom_site_label
_atom_site_type_symbol
_atom_site_fract_x
_atom_site_fract_y
_atom_site_fract_z
_atom_site_U_iso_or_equiv
_atom_site_adp_type
_atom_site_occupancy
_atom_site_symmetry_multiplicity
_atom_site_calc_flag
_atom_site_refinement_flags
S1 S 0.08471(4) 0.37784(4) 0.05567(3) 0.03280(12) Uani 1 1 d .
S2 S 0.18751(4) 1.11296(4) 0.72050(3) 0.03173(12) Uani 1 1 d .
O1 O 0.10668(14) 0.27405(11) 0.03739(12) 0.0455(4) Uani 1 1 d .
O2 O -0.04191(12) 0.38583(11) 0.00991(10) 0.0382(3) Uani 1 1 d .
O3 O 0.10514(13) 1.15316(11) 0.65507(10) 0.0395(3) Uani 1 1 d .
O4 O 0.21252(14) 1.15207(12) 0.82252(10) 0.0427(3) Uani 1 1 d .
N1 N 0.32154(13) 0.83719(11) 0.35113(10) 0.0258(3) Uani 1 1 d .
N2 N 0.17123(14) 0.44825(13) 0.01621(11) 0.0318(3) Uani 1 1 d .
N3 N 0.32294(15) 1.13858(13) 0.70913(12) 0.0318(3) Uani 1 1 d .
F1 F 0.51716(14) 0.75965(14) 0.41853(14) 0.0798(5) Uani 1 1 d .
F2 F 0.63624(18) 0.65837(14) 0.47511(16) 0.0875(6) Uani 1 1 d .
F3 F 0.72743(13) 0.81923(13) 0.47306(11) 0.0589(4) Uani 1 1 d .
F4 F 0.6388(2) 0.8121(2) 0.57827(13) 0.1104(8) Uani 1 1 d .
C1 C 0.26052(16) 0.78940(13) 0.25250(12) 0.0274(3) Uani 1 1 d .
C2 C 0.15471(17) 0.81814(15) 0.20366(13) 0.0329(4) Uani 1 1 d .
H2B H 0.1096 0.7845 0.1348 0.039 Uiso 1 1 calc R
C3 C 0.11512(18) 0.89631(16) 0.25590(14) 0.0359(4) Uani 1 1 d .
H3B H 0.0427 0.9167 0.2227 0.043 Uiso 1 1 calc R
C4 C 0.18061(17) 0.94523(16) 0.35664(13) 0.0337(4) Uani 1 1 d .
H4B H 0.1545 1.0000 0.3923 0.040 Uiso 1 1 calc R
C5 C 0.28457(16) 0.91325(14) 0.40448(12) 0.0275(3) Uani 1 1 d .
C6 C 0.35290(17) 0.95301(14) 0.50786(13) 0.0302(4) Uani 1 1 d .
C7 C 0.40376(16) 0.98279(14) 0.59517(13) 0.0287(3) Uani 1 1 d .
C8 C 0.46214(16) 1.01920(14) 0.69989(12) 0.0283(3) Uani 1 1 d .
C9 C 0.55918(17) 0.97780(15) 0.74692(13) 0.0328(4) Uani 1 1 d .
H9A H 0.5873 0.9273 0.7086 0.039 Uiso 1 1 calc R
C10 C 0.61512(18) 1.00913(17) 0.84851(14) 0.0367(4) Uani 1 1 d .
C11 C 0.5720(2) 1.08519(19) 0.90133(14) 0.0438(5) Uani 1 1 d .
H11A H 0.6086 1.1082 0.9708 0.053 Uiso 1 1 calc R
C12 C 0.4785(2) 1.12803(18) 0.85662(14) 0.0416(5) Uani 1 1 d .
H12A H 0.4531 1.1804 0.8955 0.050 Uiso 1 1 calc R
C13 C 0.42106(17) 1.09554(14) 0.75520(13) 0.0306(4) Uani 1 1 d .
C14 C 0.12788(17) 0.97242(15) 0.67917(13) 0.0322(4) Uani 1 1 d .
C15 C 0.07625(19) 0.91444(16) 0.57987(14) 0.0373(4) Uani 1 1 d .
H15A H 0.0774 0.9497 0.5344 0.045 Uiso 1 1 calc R
C16 C 0.0229(2) 0.80486(17) 0.54714(16) 0.0432(5) Uani 1 1 d .
H16A H -0.0124 0.7651 0.4789 0.052 Uiso 1 1 calc R
C17 C 0.0202(2) 0.75236(17) 0.61210(18) 0.0484(5) Uani 1 1 d .
C18 C 0.0739(3) 0.8120(2) 0.7120(2) 0.0618(7) Uani 1 1 d .
H18A H 0.0736 0.7767 0.7575 0.074 Uiso 1 1 calc R
C19 C 0.1277(2) 0.92178(19) 0.74584(17) 0.0517(6) Uani 1 1 d .
H19A H 0.1641 0.9617 0.8141 0.062 Uiso 1 1 calc R
C20 C 0.30824(16) 0.70958(14) 0.20603(13) 0.0305(4) Uani 1 1 d .
C21 C 0.34656(16) 0.63791(14) 0.17214(12) 0.0292(4) Uani 1 1 d .
C22 C 0.39096(17) 0.54988(14) 0.13339(12) 0.0291(4) Uani 1 1 d .
C23 C 0.30511(17) 0.45790(14) 0.05565(12) 0.0305(4) Uani 1 1 d .
C24 C 0.35006(19) 0.37386(16) 0.01993(14) 0.0393(4) Uani 1 1 d .
H24A H 0.2941 0.3128 -0.0350 0.047 Uiso 1 1 calc R
C25 C 0.47709(19) 0.37836(16) 0.06417(15) 0.0402(5) Uani 1 1 d .
H25A H 0.5063 0.3196 0.0385 0.048 Uiso 1 1 calc R
C26 C 0.56343(17) 0.46574(15) 0.14470(13) 0.0329(4) Uani 1 1 d .
C27 C 0.51854(17) 0.55298(15) 0.17649(13) 0.0321(4) Uani 1 1 d .
H27A H 0.5759 0.6159 0.2285 0.039 Uiso 1 1 calc R
C28 C 0.14147(18) 0.44421(16) 0.18288(14) 0.0357(4) Uani 1 1 d .
C29 C 0.2423(2) 0.4200(2) 0.24554(17) 0.0531(6) Uani 1 1 d .
H29A H 0.2752 0.3635 0.2208 0.064 Uiso 1 1 calc R
C30 C 0.2938(3) 0.4801(3) 0.34483(19) 0.0673(8) Uani 1 1 d .
H30A H 0.3631 0.4646 0.3880 0.081 Uiso 1 1 calc R
C31 C 0.2460(2) 0.5623(2) 0.38231(16) 0.0598(7) Uani 1 1 d .
C32 C 0.1453(2) 0.5838(2) 0.31867(16) 0.0510(6) Uani 1 1 d .
H32A H 0.1113 0.6393 0.3437 0.061 Uiso 1 1 calc R
C33 C 0.09244(19) 0.52614(17) 0.21868(15) 0.0400(4) Uani 1 1 d .
H33A H 0.0239 0.5426 0.1756 0.048 Uiso 1 1 calc R
C34 C 0.3035(3) 0.6271(3) 0.49137(19) 0.0907(12) Uani 1 1 d .
H34A H 0.2584 0.6813 0.5046 0.136 Uiso 1 1 calc R
H34B H 0.3932 0.6626 0.5118 0.136 Uiso 1 1 calc R
H34C H 0.2960 0.5790 0.5280 0.136 Uiso 1 1 calc R
C35 C 0.69836(19) 0.46405(17) 0.20098(15) 0.0402(4) Uani 1 1 d .
C36 C 0.7914(2) 0.5754(2) 0.2373(2) 0.0737(9) Uani 1 1 d .
H36A H 0.8774 0.5726 0.2733 0.111 Uiso 1 1 calc R
H36B H 0.7672 0.6279 0.2806 0.111 Uiso 1 1 calc R
H36C H 0.7889 0.5968 0.1811 0.111 Uiso 1 1 calc R
C37 C 0.6984(3) 0.4326(3) 0.2878(2) 0.0813(10) Uani 1 1 d .
H37A H 0.6391 0.3616 0.2646 0.122 Uiso 1 1 calc R
H37B H 0.6724 0.4855 0.3292 0.122 Uiso 1 1 calc R
H37C H 0.7839 0.4304 0.3259 0.122 Uiso 1 1 calc R
C38 C 0.7440(2) 0.3854(2) 0.13791(19) 0.0549(6) Uani 1 1 d .
H38A H 0.6871 0.3130 0.1137 0.082 Uiso 1 1 calc R
H38B H 0.8301 0.3855 0.1772 0.082 Uiso 1 1 calc R
H38C H 0.7441 0.4070 0.0823 0.082 Uiso 1 1 calc R
C39 C -0.0428(3) 0.6334(2) 0.5747(3) 0.0732(8) Uani 1 1 d .
H39A H -0.0747 0.6055 0.5030 0.110 Uiso 1 1 calc R
H39B H -0.1135 0.6209 0.5946 0.110 Uiso 1 1 calc R
H39C H 0.0191 0.5964 0.6021 0.110 Uiso 1 1 calc R
C40 C 0.7142(2) 0.9593(2) 0.90167(16) 0.0481(5) Uani 1 1 d .
C41 C 0.7599(3) 0.8877(3) 0.8328(2) 0.0696(8) Uani 1 1 d .
H41A H 0.6873 0.8303 0.7806 0.104 Uiso 1 1 calc R
H41B H 0.8210 0.8561 0.8696 0.104 Uiso 1 1 calc R
H41C H 0.8006 0.9308 0.8038 0.104 Uiso 1 1 calc R
C42 C 0.8317(2) 1.0483(2) 0.98257(19) 0.0631(7) Uani 1 1 d .
H42A H 0.8942 1.0154 1.0160 0.095 Uiso 1 1 calc R
H42B H 0.8059 1.0933 1.0300 0.095 Uiso 1 1 calc R
H42C H 0.8692 1.0927 0.9529 0.095 Uiso 1 1 calc R
C43 C 0.6557(3) 0.8943(3) 0.9509(2) 0.0756(9) Uani 1 1 d .
H43A H 0.5809 0.8373 0.9010 0.113 Uiso 1 1 calc R
H43B H 0.6306 0.9418 0.9973 0.113 Uiso 1 1 calc R
H43C H 0.7180 0.8623 0.9859 0.113 Uiso 1 1 calc R
B1 B 0.6316(2) 0.7603(2) 0.48855(17) 0.0384(5) Uani 1 1 d .
H1N H 0.387(2) 0.8168(18) 0.3820(16) 0.037(6) Uiso 1 1 d .
H2N H 0.316(2) 1.1401(19) 0.6572(18) 0.039(6) Uiso 1 1 d .
H3N H 0.149(2) 0.5096(18) 0.0172(15) 0.032(5) Uiso 1 1 d .

loop_
_atom_site_aniso_label
_atom_site_aniso_U_11
_atom_site_aniso_U_22
_atom_site_aniso_U_33
_atom_site_aniso_U_23
_atom_site_aniso_U_13
_atom_site_aniso_U_12
S1 0.0265(2) 0.0293(2) 0.0316(2) 0.00680(18) 0.00198(17) 0.00664(17)
S2 0.0347(2) 0.0313(2) 0.0275(2) 0.00545(17) 0.01397(18) 0.00950(18)
O1 0.0390(8) 0.0309(7) 0.0552(9) 0.0114(6) 0.0078(7) 0.0101(6)
O2 0.0270(6) 0.0361(7) 0.0377(7) 0.0073(6) 0.0016(5) 0.0078(5)
O3 0.0409(7) 0.0378(7) 0.0435(8) 0.0146(6) 0.0181(6) 0.0164(6)
O4 0.0484(8) 0.0451(8) 0.0303(7) 0.0026(6) 0.0195(6) 0.0112(6)
N1 0.0240(7) 0.0270(7) 0.0249(7) 0.0069(6) 0.0091(6) 0.0086(6)
N2 0.0308(8) 0.0312(8) 0.0265(7) 0.0054(6) 0.0056(6) 0.0115(6)
N3 0.0350(8) 0.0329(8) 0.0261(8) 0.0077(6) 0.0128(6) 0.0084(6)
F1 0.0430(8) 0.0715(10) 0.1063(13) 0.0325(10) 0.0015(8) 0.0276(7)
F2 0.0840(12) 0.0558(9) 0.1234(16) 0.0440(10) 0.0258(11) 0.0342(9)
F3 0.0523(8) 0.0758(10) 0.0627(9) 0.0342(8) 0.0303(7) 0.0204(7)
F4 0.1262(17) 0.1292(18) 0.0547(10) 0.0012(11) 0.0541(11) -0.0099(14)
C1 0.0275(8) 0.0254(8) 0.0250(8) 0.0034(6) 0.0112(7) 0.0037(6)
C2 0.0316(9) 0.0348(9) 0.0240(8) 0.0044(7) 0.0066(7) 0.0072(7)
C3 0.0295(9) 0.0441(11) 0.0312(9) 0.0105(8) 0.0081(7) 0.0159(8)
C4 0.0328(9) 0.0389(10) 0.0299(9) 0.0074(8) 0.0135(7) 0.0171(8)
C5 0.0273(8) 0.0300(8) 0.0238(8) 0.0060(7) 0.0113(7) 0.0077(7)
C6 0.0306(9) 0.0327(9) 0.0266(9) 0.0077(7) 0.0115(7) 0.0115(7)
C7 0.0286(8) 0.0294(8) 0.0284(9) 0.0085(7) 0.0122(7) 0.0094(7)
C8 0.0286(8) 0.0293(8) 0.0237(8) 0.0077(7) 0.0098(7) 0.0033(7)
C9 0.0335(9) 0.0358(9) 0.0296(9) 0.0134(7) 0.0121(7) 0.0084(7)
C10 0.0337(9) 0.0454(11) 0.0299(9) 0.0172(8) 0.0100(8) 0.0067(8)
C11 0.0409(11) 0.0578(13) 0.0224(9) 0.0085(9) 0.0072(8) 0.0075(9)
C12 0.0422(11) 0.0465(11) 0.0258(9) 0.0016(8) 0.0111(8) 0.0098(9)
C13 0.0293(8) 0.0313(9) 0.0249(8) 0.0053(7) 0.0095(7) 0.0026(7)
C14 0.0306(9) 0.0318(9) 0.0311(9) 0.0094(7) 0.0103(7) 0.0072(7)
C15 0.0426(10) 0.0354(10) 0.0310(9) 0.0100(8) 0.0131(8) 0.0095(8)
C16 0.0398(11) 0.0370(11) 0.0389(11) 0.0058(8) 0.0062(9) 0.0076(8)
C17 0.0387(11) 0.0370(11) 0.0608(14) 0.0191(10) 0.0091(10) 0.0075(9)
C18 0.0776(18) 0.0491(14) 0.0551(14) 0.0305(12) 0.0167(13) 0.0074(12)
C19 0.0659(15) 0.0477(13) 0.0351(11) 0.0173(10) 0.0132(10) 0.0084(11)
C20 0.0291(8) 0.0285(9) 0.0280(8) 0.0035(7) 0.0109(7) 0.0045(7)
C21 0.0273(8) 0.0292(9) 0.0258(8) 0.0044(7) 0.0094(7) 0.0054(7)
C22 0.0323(9) 0.0276(8) 0.0245(8) 0.0035(7) 0.0118(7) 0.0093(7)
C23 0.0305(9) 0.0315(9) 0.0249(8) 0.0050(7) 0.0086(7) 0.0102(7)
C24 0.0381(10) 0.0340(10) 0.0314(9) -0.0030(8) 0.0074(8) 0.0113(8)
C25 0.0403(10) 0.0354(10) 0.0375(10) 0.0005(8) 0.0133(8) 0.0174(8)
C26 0.0303(9) 0.0361(10) 0.0307(9) 0.0074(7) 0.0127(7) 0.0112(7)
C27 0.0302(9) 0.0312(9) 0.0294(9) 0.0035(7) 0.0116(7) 0.0063(7)
C28 0.0305(9) 0.0392(10) 0.0302(9) 0.0126(8) 0.0066(7) 0.0019(7)
C29 0.0456(12) 0.0629(15) 0.0434(12) 0.0243(11) 0.0053(10) 0.0128(11)
C30 0.0528(14) 0.094(2) 0.0407(13) 0.0346(14) -0.0001(11) 0.0057(14)
C31 0.0526(14) 0.0790(18) 0.0312(11) 0.0162(11) 0.0133(10) -0.0140(13)
C32 0.0477(12) 0.0557(14) 0.0399(11) 0.0061(10) 0.0234(10) -0.0073(10)
C33 0.0348(10) 0.0439(11) 0.0358(10) 0.0109(8) 0.0142(8) 0.0012(8)
C34 0.083(2) 0.122(3) 0.0301(12) 0.0119(15) 0.0132(13) -0.0257(19)
C35 0.0322(9) 0.0459(11) 0.0395(11) 0.0097(9) 0.0128(8) 0.0154(8)
C36 0.0355(12) 0.0551(15) 0.097(2) 0.0009(15) 0.0073(13) 0.0112(11)
C37 0.0598(17) 0.145(3) 0.0651(18) 0.063(2) 0.0257(14) 0.0489(19)
C38 0.0388(11) 0.0604(15) 0.0633(15) 0.0119(12) 0.0208(11) 0.0239(11)
C39 0.0625(17) 0.0404(13) 0.095(2) 0.0254(14) 0.0107(15) 0.0011(12)
C40 0.0444(12) 0.0650(15) 0.0398(11) 0.0312(11) 0.0117(9) 0.0169(10)
C41 0.0825(19) 0.083(2) 0.0568(15) 0.0386(15) 0.0205(14) 0.0511(17)
C42 0.0439(13) 0.088(2) 0.0499(14) 0.0334(14) 0.0046(11) 0.0136(13)
C43 0.0657(17) 0.097(2) 0.0766(19) 0.0643(18) 0.0191(15) 0.0162(16)
B1 0.0360(11) 0.0447(12) 0.0374(11) 0.0158(10) 0.0143(9) 0.0168(9)

loop_
_atom_type_symbol
_atom_type_description
_atom_type_scat_dispersion_real
_atom_type_scat_dispersion_imag
_atom_type_scat_source
C C 0.0033 0.0016 'International Tables Vol C Tables 4.2.6.8 and 6.1.1.4'
H H 0.0000 0.0000 'International Tables Vol C Tables 4.2.6.8 and 6.1.1.4'
B B 0.0013 0.0007 'International Tables Vol C Tables 4.2.6.8 and 6.1.1.4'
N N 0.0061 0.0033 'International Tables Vol C Tables 4.2.6.8 and 6.1.1.4'
O O 0.0106 0.0060 'International Tables Vol C Tables 4.2.6.8 and 6.1.1.4'
F F 0.0171 0.0103 'International Tables Vol C Tables 4.2.6.8 and 6.1.1.4'
S S 0.1246 0.1234 'International Tables Vol C Tables 4.2.6.8 and 6.1.1.4'

loop_
_geom_angle_atom_site_label_1
_geom_angle_atom_site_label_2
_geom_angle_atom_site_label_3
_geom_angle
O1 S1 O2 118.71(8)
O1 S1 N2 107.72(9)
O2 S1 N2 105.15(8)
O1 S1 C28 109.15(10)
O2 S1 C28 109.00(9)
N2 S1 C28 106.40(8)
O3 S2 O4 119.78(9)
O3 S2 N3 105.50(9)
O4 S2 N3 108.13(9)
O3 S2 C14 108.50(9)
O4 S2 C14 106.93(9)
N3 S2 C14 107.46(8)
C5 N1 C1 123.02(15)
C5 N1 H1N 118.4(14)
C1 N1 H1N 118.5(14)
C23 N2 S1 116.40(13)
C23 N2 H3N 116.1(13)
S1 N2 H3N 109.5(13)
C13 N3 S2 119.58(13)
C13 N3 H2N 115.7(17)
S2 N3 H2N 113.9(17)
N1 C1 C2 118.99(15)
N1 C1 C20 117.09(15)
C2 C1 C20 123.89(16)
C1 C2 C3 119.43(16)
C1 C2 H2B 120.3
C3 C2 H2B 120.3
C2 C3 C4 120.38(17)
C2 C3 H3B 119.8
C4 C3 H3B 119.8
C5 C4 C3 119.22(16)
C5 C4 H4B 120.4
C3 C4 H4B 120.4
N1 C5 C4 118.93(15)
N1 C5 C6 117.37(15)
C4 C5 C6 123.66(15)
C7 C6 C5 175.80(19)
C6 C7 C8 178.67(19)
C13 C8 C9 120.22(16)
C13 C8 C7 119.73(16)
C9 C8 C7 120.04(16)
C10 C9 C8 121.41(18)
C10 C9 H9A 119.3
C8 C9 H9A 119.3
C9 C10 C11 116.89(18)
C9 C10 C40 122.58(19)
C11 C10 C40 120.45(18)
C12 C11 C10 122.54(18)
C12 C11 H11A 118.7
C10 C11 H11A 118.7
C11 C12 C13 120.68(19)
C11 C12 H12A 119.7
C13 C12 H12A 119.7
C12 C13 C8 118.25(17)
C12 C13 N3 120.57(17)
C8 C13 N3 121.19(15)
C19 C14 C15 120.64(18)
C19 C14 S2 119.67(15)
C15 C14 S2 119.62(15)
C14 C15 C16 119.57(19)
C14 C15 H15A 120.2
C16 C15 H15A 120.2
C17 C16 C15 121.0(2)
C17 C16 H16A 119.5
C15 C16 H16A 119.5
C16 C17 C18 118.6(2)
C16 C17 C39 120.2(2)
C18 C17 C39 121.2(2)
C19 C18 C17 121.1(2)
C19 C18 H18A 119.5
C17 C18 H18A 119.5
C14 C19 C18 119.1(2)
C14 C19 H19A 120.4
C18 C19 H19A 120.4
C21 C20 C1 174.31(19)
C20 C21 C22 177.96(19)
C27 C22 C23 120.03(16)
C27 C22 C21 119.82(15)
C23 C22 C21 120.05(16)
C24 C23 C22 118.99(16)
C24 C23 N2 119.74(16)
C22 C23 N2 121.21(15)
C23 C24 C25 119.97(17)
C23 C24 H24A 120.0
C25 C24 H24A 120.0
C24 C25 C26 122.52(17)
C24 C25 H25A 118.7
C26 C25 H25A 118.7
C25 C26 C27 116.96(17)
C25 C26 C35 122.13(17)
C27 C26 C35 120.76(16)
C26 C27 C22 121.33(16)
C26 C27 H27A 119.3
C22 C27 H27A 119.3
C33 C28 C29 120.87(19)
C33 C28 S1 119.47(15)
C29 C28 S1 119.43(17)
C30 C29 C28 118.7(3)
C30 C29 H29A 120.6
C28 C29 H29A 120.6
C29 C30 C31 121.4(2)
C29 C30 H30A 119.3
C31 C30 H30A 119.3
C32 C31 C30 118.6(2)
C32 C31 C34 120.8(3)
C30 C31 C34 120.6(3)
C31 C32 C33 121.5(2)
C31 C32 H32A 119.2
C33 C32 H32A 119.2
C28 C33 C32 118.9(2)
C28 C33 H33A 120.6
C32 C33 H33A 120.6
C31 C34 H34A 109.5
C31 C34 H34B 109.5
H34A C34 H34B 109.5
C31 C34 H34C 109.5
H34A C34 H34C 109.5
H34B C34 H34C 109.5
C37 C35 C38 110.3(2)
C37 C35 C26 106.98(18)
C38 C35 C26 112.09(17)
C37 C35 C36 109.6(2)
C38 C35 C36 107.1(2)
C26 C35 C36 110.82(18)
C35 C36 H36A 109.5
C35 C36 H36B 109.5
H36A C36 H36B 109.5
C35 C36 H36C 109.5
H36A C36 H36C 109.5
H36B C36 H36C 109.5
C35 C37 H37A 109.5
C35 C37 H37B 109.5
H37A C37 H37B 109.5
C35 C37 H37C 109.5
H37A C37 H37C 109.5
H37B C37 H37C 109.5
C35 C38 H38A 109.5
C35 C38 H38B 109.5
H38A C38 H38B 109.5
C35 C38 H38C 109.5
H38A C38 H38C 109.5
H38B C38 H38C 109.5
C17 C39 H39A 109.5
C17 C39 H39B 109.5
H39A C39 H39B 109.5
C17 C39 H39C 109.5
H39A C39 H39C 109.5
H39B C39 H39C 109.5
C43 C40 C41 110.2(2)
C43 C40 C10 108.2(2)
C41 C40 C10 112.51(18)
C43 C40 C42 108.0(2)
C41 C40 C42 107.6(2)
C10 C40 C42 110.3(2)
C40 C41 H41A 109.5
C40 C41 H41B 109.5
H41A C41 H41B 109.5
C40 C41 H41C 109.5
H41A C41 H41C 109.5
H41B C41 H41C 109.5
C40 C42 H42A 109.5
C40 C42 H42B 109.5
H42A C42 H42B 109.5
C40 C42 H42C 109.5
H42A C42 H42C 109.5
H42B C42 H42C 109.5
C40 C43 H43A 109.5
C40 C43 H43B 109.5
H43A C43 H43B 109.5
C40 C43 H43C 109.5
H43A C43 H43C 109.5
H43B C43 H43C 109.5
F2 B1 F4 112.6(2)
F2 B1 F3 112.15(19)
F4 B1 F3 108.4(2)
F2 B1 F1 108.3(2)
F4 B1 F1 109.1(2)
F3 B1 F1 106.04(18)

loop_
_geom_bond_atom_site_label_1
_geom_bond_atom_site_label_2
_geom_bond_distance
S1 O1 1.4267(15)
S1 O2 1.4382(13)
S1 N2 1.6488(17)
S1 C28 1.759(2)
S2 O3 1.4253(15)
S2 O4 1.4304(14)
S2 N3 1.6407(17)
S2 C14 1.7602(19)
N1 C5 1.354(2)
N1 C1 1.357(2)
N1 H1N 0.88(2)
N2 C23 1.439(2)
N2 H3N 0.90(2)
N3 C13 1.422(2)
N3 H2N 0.79(2)
F1 B1 1.400(3)
F2 B1 1.341(3)
F3 B1 1.393(3)
F4 B1 1.342(3)
C1 C2 1.382(2)
C1 C20 1.419(2)
C2 C3 1.383(3)
C2 H2B 0.9500
C3 C4 1.389(3)
C3 H3B 0.9500
C4 C5 1.386(2)
C4 H4B 0.9500
C5 C6 1.422(2)
C6 C7 1.195(2)
C7 C8 1.431(2)
C8 C13 1.403(2)
C8 C9 1.403(3)
C9 C10 1.391(3)
C9 H9A 0.9500
C10 C11 1.397(3)
C10 C40 1.532(3)
C11 C12 1.375(3)
C11 H11A 0.9500
C12 C13 1.389(3)
C12 H12A 0.9500
C14 C19 1.381(3)
C14 C15 1.383(3)
C15 C16 1.383(3)
C15 H15A 0.9500
C16 C17 1.380(3)
C16 H16A 0.9500
C17 C18 1.393(4)
C17 C39 1.510(3)
C18 C19 1.385(3)
C18 H18A 0.9500
C19 H19A 0.9500
C20 C21 1.192(2)
C21 C22 1.429(2)
C22 C27 1.396(2)
C22 C23 1.405(2)
C23 C24 1.377(2)
C24 C25 1.387(3)
C24 H24A 0.9500
C25 C26 1.392(3)
C25 H25A 0.9500
C26 C27 1.393(2)
C26 C35 1.523(3)
C27 H27A 0.9500
C28 C33 1.387(3)
C28 C29 1.392(3)
C29 C30 1.388(4)
C29 H29A 0.9500
C30 C31 1.389(4)
C30 H30A 0.9500
C31 C32 1.379(4)
C31 C34 1.521(3)
C32 C33 1.390(3)
C32 H32A 0.9500
C33 H33A 0.9500
C34 H34A 0.9800
C34 H34B 0.9800
C34 H34C 0.9800
C35 C37 1.513(3)
C35 C38 1.523(3)
C35 C36 1.537(3)
C36 H36A 0.9800
C36 H36B 0.9800
C36 H36C 0.9800
C37 H37A 0.9800
C37 H37B 0.9800
C37 H37C 0.9800
C38 H38A 0.9800
C38 H38B 0.9800
C38 H38C 0.9800
C39 H39A 0.9800
C39 H39B 0.9800
C39 H39C 0.9800
C40 C43 1.527(3)
C40 C41 1.527(4)
C40 C42 1.548(4)
C41 H41A 0.9800
C41 H41B 0.9800
C41 H41C 0.9800
C42 H42A 0.9800
C42 H42B 0.9800
C42 H42C 0.9800
C43 H43A 0.9800
C43 H43B 0.9800
C43 H43C 0.9800

loop_
_geom_hbond_atom_site_label_D
_geom_hbond_atom_site_label_H
_geom_hbond_atom_site_label_A
_geom_hbond_distance_DH
_geom_hbond_distance_HA
_geom_hbond_distance_DA
_geom_hbond_angle_DHA
_geom_hbond_site_symmetry_A
N1 H1N F1 0.88(2) 1.79(2) 2.658(2) 167(2) .
N3 H2N F3 0.79(2) 2.15(2) 2.907(2) 163(2) 2_676
N2 H3N O2 0.90(2) 2.05(2) 2.916(2) 161.0(19) 2_565

loop_
_geom_torsion_atom_site_label_1
_geom_torsion_atom_site_label_2
_geom_torsion_atom_site_label_3
_geom_torsion_atom_site_label_4
_geom_torsion
O1 S1 N2 C23 -55.61(15)
O2 S1 N2 C23 176.88(12)
C28 S1 N2 C23 61.33(15)
O3 S2 N3 C13 -171.58(13)
O4 S2 N3 C13 59.14(16)
C14 S2 N3 C13 -55.96(15)
C5 N1 C1 C2 -0.8(3)
C5 N1 C1 C20 -178.95(16)
N1 C1 C2 C3 1.4(3)
C20 C1 C2 C3 179.37(18)
C1 C2 C3 C4 -0.3(3)
C2 C3 C4 C5 -1.3(3)
C1 N1 C5 C4 -0.8(3)
C1 N1 C5 C6 176.92(16)
C3 C4 C5 N1 1.9(3)
C3 C4 C5 C6 -175.72(18)
N1 C5 C6 C7 -107(3)
C4 C5 C6 C7 71(3)
C5 C6 C7 C8 -51(10)
C6 C7 C8 C13 -22(9)
C6 C7 C8 C9 157(9)
C13 C8 C9 C10 1.3(3)
C7 C8 C9 C10 -178.02(17)
C8 C9 C10 C11 -1.3(3)
C8 C9 C10 C40 175.36(18)
C9 C10 C11 C12 0.1(3)
C40 C10 C11 C12 -176.6(2)
C10 C11 C12 C13 1.0(3)
C11 C12 C13 C8 -0.9(3)
C11 C12 C13 N3 178.89(19)
C9 C8 C13 C12 -0.2(3)
C7 C8 C13 C12 179.14(17)
C9 C8 C13 N3 179.99(16)
C7 C8 C13 N3 -0.7(3)
S2 N3 C13 C12 -65.5(2)
S2 N3 C13 C8 114.33(17)
O3 S2 C14 C19 -137.83(18)
O4 S2 C14 C19 -7.3(2)
N3 S2 C14 C19 108.55(19)
O3 S2 C14 C15 39.16(18)
O4 S2 C14 C15 169.65(15)
N3 S2 C14 C15 -74.46(17)
C19 C14 C15 C16 0.6(3)
S2 C14 C15 C16 -176.32(16)
C14 C15 C16 C17 0.1(3)
C15 C16 C17 C18 -0.8(3)
C15 C16 C17 C39 177.8(2)
C16 C17 C18 C19 0.7(4)
C39 C17 C18 C19 -177.8(3)
C15 C14 C19 C18 -0.7(4)
S2 C14 C19 C18 176.3(2)
C17 C18 C19 C14 0.0(4)
N1 C1 C20 C21 58.2(19)
C2 C1 C20 C21 -119.8(18)
C1 C20 C21 C22 9(7)
C20 C21 C22 C27 -98(5)
C20 C21 C22 C23 79(6)
C27 C22 C23 C24 -3.2(3)
C21 C22 C23 C24 -179.63(18)
C27 C22 C23 N2 173.85(17)
C21 C22 C23 N2 -2.6(3)
S1 N2 C23 C24 78.5(2)
S1 N2 C23 C22 -98.52(19)
C22 C23 C24 C25 3.6(3)
N2 C23 C24 C25 -173.54(19)
C23 C24 C25 C26 -0.1(3)
C24 C25 C26 C27 -3.7(3)
C24 C25 C26 C35 171.9(2)
C25 C26 C27 C22 4.0(3)
C35 C26 C27 C22 -171.60(18)
C23 C22 C27 C26 -0.7(3)
C21 C22 C27 C26 175.77(17)
O1 S1 C28 C33 -156.69(15)
O2 S1 C28 C33 -25.58(18)
N2 S1 C28 C33 87.33(17)
O1 S1 C28 C29 28.8(2)
O2 S1 C28 C29 159.86(17)
N2 S1 C28 C29 -87.22(18)
C33 C28 C29 C30 -0.5(3)
S1 C28 C29 C30 174.01(19)
C28 C29 C30 C31 0.6(4)
C29 C30 C31 C32 0.0(4)
C29 C30 C31 C34 179.9(2)
C30 C31 C32 C33 -0.8(3)
C34 C31 C32 C33 179.3(2)
C29 C28 C33 C32 -0.3(3)
S1 C28 C33 C32 -174.77(15)
C31 C32 C33 C28 1.0(3)
C25 C26 C35 C37 -95.9(3)
C27 C26 C35 C37 79.5(3)
C25 C26 C35 C38 25.2(3)
C27 C26 C35 C38 -159.5(2)
C25 C26 C35 C36 144.7(2)
C27 C26 C35 C36 -39.9(3)
C9 C10 C40 C43 -112.1(2)
C11 C10 C40 C43 64.5(3)
C9 C10 C40 C41 9.9(3)
C11 C10 C40 C41 -173.6(2)
C9 C10 C40 C42 130.0(2)
C11 C10 C40 C42 -53.4(3)
